data_4075326
loop_
_publ_author_name
'Mavunkal, Ipe J.'
'Noll, Bruce C.'
'Meijboom, Reinout'
'Muller, Alfred'
'Fehlner, Thomas P.'

_publ_section_title
;
 Novel Approach to Multimetal Metallaborane Clusters. Synthesis of
 Hypoelectronicnido-Cp*3IrRu2B5H9from the Reaction
 ofarachno-Cp*IrB3H9withnido-(Cp*RuH)2B3H7
;
_journal_issue 12
_journal_name_full Organometallics
_journal_page_first 2906
_journal_paper_doi 10.1021/om060213i
_journal_volume 25
_journal_year 2006
_chemical_compound_source synthesized
_chemical_formula_moiety 'C30 H50 B5 Ir Ru2'
_chemical_formula_sum 'C30 H50 B5 Ir Ru2'
_chemical_formula_weight 859.09
_space_group_IT_number 2
_symmetry_cell_setting triclinic
_symmetry_Int_Tables_number 2
_symmetry_space_group_name_Hall '-P 1'
_symmetry_space_group_name_H-M 'P -1'
_atom_sites_solution_hydrogens geom
_atom_sites_solution_primary direct
_atom_sites_solution_secondary difmap
_audit_creation_method SHELXL-97
_cell_angle_alpha 90.39(3)
_cell_angle_beta 94.38(3)
_cell_angle_gamma 110.44(3)
_cell_formula_units_Z 2
_cell_length_a 8.4700(17)
_cell_length_b 10.930(2)
_cell_length_c 18.240(4)
_cell_measurement_reflns_used 8413
_cell_measurement_temperature 100(2)
_cell_measurement_theta_max 40.466
_cell_measurement_theta_min 2.589
_cell_volume 1576.7(6)
_computing_cell_refinement 'APEX2/SAINT (Bruker, 2004)'
_computing_data_collection 'APEX2 (Bruker, 2004)'
_computing_data_reduction 'SAINT/XPREP (Bruker, 2004; Sheldrick, 2003)'
_computing_molecular_graphics 'XP (Sheldrick, 1998)'
_computing_publication_material 'XCIF (Sheldrick, 2001)/enCIFer (CCDC, 2004)'
_computing_structure_refinement 'XL (Sheldrick, 2001)'
_computing_structure_solution 'XS (Sheldrick, 2001)'
_diffrn_ambient_temperature 100(2)
_diffrn_detector_area_resol_mean 8.33
_diffrn_measured_fraction_theta_full 0.993
_diffrn_measured_fraction_theta_max 0.993
_diffrn_measurement_device_type 'Bruker d8-ApexII CCD diffractometer'
_diffrn_measurement_method '\f and \w scans'
_diffrn_radiation_monochromator graphite
_diffrn_radiation_probe x-ray
_diffrn_radiation_type MoK\a
_diffrn_radiation_wavelength 0.71073
_diffrn_reflns_av_R_equivalents 0.0205
_diffrn_reflns_av_sigmaI/netI 0.0157
_diffrn_reflns_limit_h_max 12
_diffrn_reflns_limit_h_min -12
_diffrn_reflns_limit_k_max 16
_diffrn_reflns_limit_k_min -16
_diffrn_reflns_limit_l_max 26
_diffrn_reflns_limit_l_min -26
_diffrn_reflns_number 60898
_diffrn_reflns_theta_full 31.50
_diffrn_reflns_theta_max 31.50
_diffrn_reflns_theta_min 1.99
_diffrn_source 'fine-focus sealed tube'
_diffrn_source_type 'Siemens KFFMO2K-90'
_exptl_absorpt_coefficient_mu 5.174
_exptl_absorpt_correction_T_max 0.29
_exptl_absorpt_correction_T_min 0.22
_exptl_absorpt_correction_type multi-scan
_exptl_absorpt_process_details
;Blessing, R. H. (1995) Acta Cryst. A51, 33-38.

Sheldrick, G. M. (2004) SADABS. University of G\"ottingen, Germany.
;
_exptl_crystal_colour 'clear dark orange'
_exptl_crystal_density_diffrn 1.810
_exptl_crystal_density_method 'not measured'
_exptl_crystal_description plate
_exptl_crystal_F_000 840
_exptl_crystal_size_max 0.33
_exptl_crystal_size_mid 0.28
_exptl_crystal_size_min 0.24
_refine_diff_density_max 6.979
_refine_diff_density_min -3.439
_refine_diff_density_rms 0.291
_refine_ls_extinction_method none
_refine_ls_goodness_of_fit_ref 1.090
_refine_ls_hydrogen_treatment mixed
_refine_ls_matrix_type full
_refine_ls_number_parameters 417
_refine_ls_number_reflns 10422
_refine_ls_number_restraints 60
_refine_ls_restrained_S_all 1.088
_refine_ls_R_factor_all 0.0548
_refine_ls_R_factor_gt 0.0526
_refine_ls_shift/su_max 0.001
_refine_ls_shift/su_mean 0.000
_refine_ls_structure_factor_coef Fsqd
_refine_ls_weighting_details 'calc w=1/[\s^2^(Fo^2^)+(0.0709P)^2^+24.7355P] where P=(Fo^2^+2Fc^2^)/3'
_refine_ls_weighting_scheme calc
_refine_ls_wR_factor_gt 0.1502
_refine_ls_wR_factor_ref 0.1529
_reflns_number_gt 10033
_reflns_number_total 10422
_reflns_threshold_expression >2sigma(I)
_cod_data_source_file om060213isi20060306_013058.cif
_cod_data_source_block bcn208_0m
_cod_original_cell_volume 1576.7(5)
_cod_database_code 4075326

loop_
_symmetry_equiv_pos_as_xyz
'x, y, z'
'-x, -y, -z'

loop_
_atom_site_label
_atom_site_type_symbol
_atom_site_fract_x
_atom_site_fract_y
_atom_site_fract_z
_atom_site_U_iso_or_equiv
_atom_site_adp_type
_atom_site_occupancy
_atom_site_symmetry_multiplicity
_atom_site_calc_flag
_atom_site_refinement_flags
_atom_site_disorder_assembly
_atom_site_disorder_group
Ir1 Ir 0.70834(3) 0.92902(2) 0.742122(13) 0.02058(8) Uani 1 1 d . . .
Ru1 Ru 0.70525(5) 0.69648(4) 0.68720(2) 0.01183(9) Uani 1 1 d . . .
Ru2 Ru 0.67257(6) 0.72509(5) 0.83267(2) 0.01867(10) Uani 1 1 d . . .
B1 B 0.9116(11) 0.7523(9) 0.7782(4) 0.0291(15) Uani 1 1 d . A .
B2 B 0.7636(13) 0.5974(10) 0.7769(6) 0.0372(18) Uani 1 1 d . A .
B3 B 0.8949(10) 0.8918(8) 0.8161(4) 0.0266(14) Uani 1 1 d . A .
B4 B 0.5208(8) 0.7461(7) 0.7387(4) 0.0192(11) Uani 1 1 d . A .
B5 B 0.9136(9) 0.8719(7) 0.7172(4) 0.0217(12) Uani 1 1 d . A .
C1 C 0.7926(9) 0.5927(8) 0.6040(4) 0.032(4) Uani 0.515(13) 1 d PG A 1
C2 C 0.6505(11) 0.5005(7) 0.6337(4) 0.031(4) Uani 0.515(13) 1 d PG A 1
C3 C 0.5071(9) 0.5354(7) 0.6133(4) 0.026(3) Uani 0.515(13) 1 d PG A 1
C4 C 0.5605(8) 0.6491(7) 0.5712(3) 0.026(3) Uani 0.515(13) 1 d PG A 1
C5 C 0.7369(9) 0.6845(7) 0.5654(4) 0.027(3) Uani 0.515(13) 1 d PG A 1
C6 C 0.9713(13) 0.5930(14) 0.6122(7) 0.072(9) Uani 0.515(13) 1 d PG A 1
H6A H 1.0361 0.6547 0.6521 0.108 Uiso 0.515(13) 1 calc PR A 1
H6B H 1.0241 0.6192 0.5661 0.108 Uiso 0.515(13) 1 calc PR A 1
H6C H 0.9697 0.5051 0.6237 0.108 Uiso 0.515(13) 1 calc PR A 1
C7 C 0.6517(17) 0.3856(11) 0.6788(7) 0.098(13) Uani 0.515(13) 1 d PG A 1
H7A H 0.7099 0.4171 0.7275 0.148 Uiso 0.515(13) 1 calc PR A 1
H7B H 0.7109 0.3367 0.6540 0.148 Uiso 0.515(13) 1 calc PR A 1
H7C H 0.5352 0.3284 0.6843 0.148 Uiso 0.515(13) 1 calc PR A 1
C8 C 0.3291(12) 0.4641(11) 0.6331(6) 0.052(6) Uani 0.515(13) 1 d PG A 1
H8A H 0.2558 0.4274 0.5882 0.078 Uiso 0.515(13) 1 calc PR A 1
H8B H 0.2875 0.5251 0.6580 0.078 Uiso 0.515(13) 1 calc PR A 1
H8C H 0.3284 0.3933 0.6659 0.078 Uiso 0.515(13) 1 calc PR A 1
C9 C 0.4493(14) 0.7199(11) 0.5383(6) 0.049(5) Uani 0.515(13) 1 d PG A 1
H9A H 0.5199 0.8025 0.5187 0.074 Uiso 0.515(13) 1 calc PR A 1
H9B H 0.3838 0.7377 0.5763 0.074 Uiso 0.515(13) 1 calc PR A 1
H9C H 0.3720 0.6654 0.4984 0.074 Uiso 0.515(13) 1 calc PR A 1
C10 C 0.8462(14) 0.7996(11) 0.5253(6) 0.051(5) Uani 0.515(13) 1 d PG A 1
H10A H 0.7880 0.8623 0.5175 0.076 Uiso 0.515(13) 1 calc PR A 1
H10B H 0.8677 0.7693 0.4777 0.076 Uiso 0.515(13) 1 calc PR A 1
H10C H 0.9538 0.8418 0.5547 0.076 Uiso 0.515(13) 1 calc PR A 1
C1' C 0.5782(7) 0.4917(5) 0.6295(3) 0.021(3) Uani 0.485(13) 1 d PG A 2
C2' C 0.5131(6) 0.5781(5) 0.5901(3) 0.030(4) Uani 0.485(13) 1 d PG A 2
C3' C 0.6501(6) 0.6742(5) 0.5593(3) 0.036(4) Uani 0.485(13) 1 d PG A 2
C4' C 0.7998(7) 0.6473(5) 0.5796(3) 0.027(3) Uani 0.485(13) 1 d PG A 2
C5' C 0.7554(7) 0.5344(5) 0.6230(3) 0.024(3) Uani 0.485(13) 1 d PG A 2
C6' C 0.4768(9) 0.3749(6) 0.6710(4) 0.057(6) Uani 0.485(13) 1 d PG A 2
H6'1 H 0.5502 0.3277 0.6895 0.085 Uiso 0.485(13) 1 calc PR A 2
H6'2 H 0.3839 0.3167 0.6380 0.085 Uiso 0.485(13) 1 calc PR A 2
H6'3 H 0.4306 0.4046 0.7125 0.085 Uiso 0.485(13) 1 calc PR A 2
C7' C 0.3304(6) 0.5692(5) 0.5825(4) 0.056(7) Uani 0.485(13) 1 d PG A 2
H7'1 H 0.3219 0.6502 0.6021 0.085 Uiso 0.485(13) 1 calc PR A 2
H7'2 H 0.2625 0.4952 0.6099 0.085 Uiso 0.485(13) 1 calc PR A 2
H7'3 H 0.2883 0.5566 0.5304 0.085 Uiso 0.485(13) 1 calc PR A 2
C8' C 0.6385(7) 0.7856(5) 0.5130(2) 0.065(9) Uani 0.485(13) 1 d PG A 2
H8'1 H 0.7241 0.8057 0.4773 0.098 Uiso 0.485(13) 1 calc PR A 2
H8'2 H 0.6582 0.8629 0.5449 0.098 Uiso 0.485(13) 1 calc PR A 2
H8'3 H 0.5258 0.7603 0.4869 0.098 Uiso 0.485(13) 1 calc PR A 2
C9' C 0.9755(7) 0.7249(5) 0.5587(4) 0.057(7) Uani 0.485(13) 1 d PG A 2
H9'1 H 0.9780 0.8102 0.5413 0.085 Uiso 0.485(13) 1 calc PR A 2
H9'2 H 1.0054 0.6773 0.5195 0.085 Uiso 0.485(13) 1 calc PR A 2
H9'3 H 1.0568 0.7376 0.6018 0.085 Uiso 0.485(13) 1 calc PR A 2
C10' C 0.8755(9) 0.4711(6) 0.6564(4) 0.058(6) Uani 0.485(13) 1 d PG A 2
H10D H 0.8204 0.4108 0.6939 0.087 Uiso 0.485(13) 1 calc PR A 2
H10E H 0.9777 0.5387 0.6790 0.087 Uiso 0.485(13) 1 calc PR A 2
H10F H 0.9062 0.4228 0.6178 0.087 Uiso 0.485(13) 1 calc PR A 2
C11 C 0.7201(4) 1.0838(2) 0.66320(17) 0.0269(13) Uani 1 1 d G . .
C12 C 0.5562(4) 1.0380(3) 0.68213(15) 0.0225(11) Uani 1 1 d G . .
C13 C 0.5525(4) 1.0609(3) 0.75734(17) 0.0276(13) Uani 1 1 d G . .
C14 C 0.7209(5) 1.1279(3) 0.78756(18) 0.039(2) Uani 1 1 d G . .
C15 C 0.8355(4) 1.1468(3) 0.7277(2) 0.0341(16) Uani 1 1 d G . .
C16 C 0.7757(6) 1.0948(3) 0.5823(2) 0.053(3) Uani 1 1 d G . .
H16A H 0.6952 1.0233 0.5512 0.080 Uiso 1 1 calc R . .
H16B H 0.8888 1.0893 0.5825 0.080 Uiso 1 1 calc R . .
H16C H 0.7779 1.1787 0.5629 0.080 Uiso 1 1 calc R . .
C17 C 0.3968(5) 0.9838(4) 0.6309(2) 0.0400(19) Uani 1 1 d G . .
H17A H 0.3627 1.0558 0.6128 0.060 Uiso 1 1 calc R . .
H17B H 0.3063 0.9242 0.6576 0.060 Uiso 1 1 calc R . .
H17C H 0.4181 0.9363 0.5893 0.060 Uiso 1 1 calc R . .
C18 C 0.3917(5) 1.0409(4) 0.7941(3) 0.053(3) Uani 1 1 d G . .
H18A H 0.3397 1.1029 0.7753 0.080 Uiso 1 1 calc R . .
H18B H 0.4182 1.0553 0.8474 0.080 Uiso 1 1 calc R . .
H18C H 0.3130 0.9514 0.7834 0.080 Uiso 1 1 calc R . .
C19 C 0.7951(7) 1.1845(5) 0.8612(2) 0.076(5) Uani 1 1 d G . .
H19A H 0.8292 1.2798 0.8605 0.115 Uiso 1 1 calc R . .
H19B H 0.8943 1.1604 0.8749 0.115 Uiso 1 1 calc R . .
H19C H 0.7113 1.1508 0.8971 0.115 Uiso 1 1 calc R . .
C20 C 1.0173(4) 1.2155(4) 0.7315(3) 0.068(4) Uani 1 1 d G . .
H20A H 1.0632 1.1897 0.6887 0.102 Uiso 1 1 calc R . .
H20B H 1.0702 1.1930 0.7766 0.102 Uiso 1 1 calc R . .
H20C H 1.0412 1.3099 0.7319 0.102 Uiso 1 1 calc R . .
C21 C 0.5158(10) 0.7271(8) 0.9281(5) 0.033(4) Uani 0.559(14) 1 d PG A 1
C22 C 0.4278(9) 0.6050(7) 0.8907(5) 0.038(6) Uani 0.559(14) 1 d PG A 1
C23 C 0.5354(9) 0.5303(7) 0.8946(5) 0.036(4) Uani 0.559(14) 1 d PG A 1
C24 C 0.6900(9) 0.6061(8) 0.9343(4) 0.029(3) Uani 0.559(14) 1 d PG A 1
C25 C 0.6779(10) 0.7278(8) 0.9551(4) 0.036(3) Uani 0.559(14) 1 d PG A 1
C26 C 0.4489(16) 0.8369(11) 0.9376(7) 0.054(5) Uani 0.559(14) 1 d PGU A 1
H26A H 0.4572 0.8608 0.9900 0.081 Uiso 0.559(14) 1 calc PR A 1
H26B H 0.3303 0.8084 0.9178 0.081 Uiso 0.559(14) 1 calc PR A 1
H26C H 0.5156 0.9128 0.9111 0.081 Uiso 0.559(14) 1 calc PR A 1
C27 C 0.2507(13) 0.5623(11) 0.8535(7) 0.039(3) Uani 0.559(14) 1 d PGU A 1
H27A H 0.1726 0.5004 0.8842 0.059 Uiso 0.559(14) 1 calc PR A 1
H27B H 0.2480 0.5201 0.8056 0.059 Uiso 0.559(14) 1 calc PR A 1
H27C H 0.2168 0.6387 0.8464 0.059 Uiso 0.559(14) 1 calc PR A 1
C28 C 0.4930(15) 0.3940(10) 0.8621(8) 0.056(5) Uani 0.559(14) 1 d PGU A 1
H28A H 0.4435 0.3300 0.8988 0.084 Uiso 0.559(14) 1 calc PR A 1
H28B H 0.5962 0.3830 0.8474 0.084 Uiso 0.559(14) 1 calc PR A 1
H28C H 0.4117 0.3807 0.8189 0.084 Uiso 0.559(14) 1 calc PR A 1
C29 C 0.8408(14) 0.5647(12) 0.9515(7) 0.048(4) Uani 0.559(14) 1 d PGU A 1
H29A H 0.8873 0.5524 0.9056 0.073 Uiso 0.559(14) 1 calc PR A 1
H29B H 0.8056 0.4824 0.9774 0.073 Uiso 0.559(14) 1 calc PR A 1
H29C H 0.9273 0.6323 0.9827 0.073 Uiso 0.559(14) 1 calc PR A 1
C30 C 0.8135(15) 0.8384(12) 0.9982(7) 0.068(6) Uani 0.559(14) 1 d PGU A 1
H30A H 0.9191 0.8612 0.9741 0.102 Uiso 0.559(14) 1 calc PR A 1
H30B H 0.8314 0.8112 1.0483 0.102 Uiso 0.559(14) 1 calc PR A 1
H30C H 0.7782 0.9146 1.0001 0.102 Uiso 0.559(14) 1 calc PR A 1
C21' C 0.6483(14) 0.7734(10) 0.9504(5) 0.030(4) Uani 0.441(14) 1 d PG A 2
C22' C 0.4818(13) 0.7277(10) 0.9141(6) 0.026(4) Uani 0.441(14) 1 d PG A 2
C23' C 0.4469(15) 0.5974(10) 0.8866(6) 0.029(6) Uani 0.441(14) 1 d PG A 2
C24' C 0.5919(17) 0.5626(10) 0.9060(6) 0.045(8) Uani 0.441(14) 1 d PG A 2
C25' C 0.7163(15) 0.6714(12) 0.9454(6) 0.036(3) Uani 0.441(14) 1 d PG A 2
C26' C 0.737(2) 0.9069(16) 0.9878(9) 0.060(7) Uani 0.441(14) 1 d PGU A 2
H26D H 0.6551 0.9500 0.9939 0.090 Uiso 0.441(14) 1 calc PR A 2
H26E H 0.8251 0.9600 0.9576 0.090 Uiso 0.441(14) 1 calc PR A 2
H26F H 0.7892 0.8968 1.0362 0.090 Uiso 0.441(14) 1 calc PR A 2
C27' C 0.363(2) 0.8041(17) 0.9061(11) 0.079(10) Uani 0.441(14) 1 d PGU A 2
H27D H 0.2493 0.7451 0.8884 0.119 Uiso 0.441(14) 1 calc PR A 2
H27E H 0.4036 0.8729 0.8707 0.119 Uiso 0.441(14) 1 calc PR A 2
H27F H 0.3585 0.8437 0.9539 0.119 Uiso 0.441(14) 1 calc PR A 2
C28' C 0.284(2) 0.5111(16) 0.8443(10) 0.068(8) Uani 0.441(14) 1 d PGU A 2
H28D H 0.2439 0.4256 0.8667 0.102 Uiso 0.441(14) 1 calc PR A 2
H28E H 0.3056 0.4999 0.7930 0.102 Uiso 0.441(14) 1 calc PR A 2
H28F H 0.1985 0.5522 0.8457 0.102 Uiso 0.441(14) 1 calc PR A 2
C29' C 0.610(3) 0.4329(16) 0.8878(11) 0.13(2) Uani 0.441(14) 1 d PGU A 2
H29D H 0.6039 0.4200 0.8343 0.201 Uiso 0.441(14) 1 calc PR A 2
H29E H 0.5194 0.3619 0.9080 0.201 Uiso 0.441(14) 1 calc PR A 2
H29F H 0.7200 0.4330 0.9095 0.201 Uiso 0.441(14) 1 calc PR A 2
C30' C 0.890(2) 0.677(2) 0.9766(10) 0.075(9) Uani 0.441(14) 1 d PGU A 2
H30D H 0.8933 0.5887 0.9793 0.112 Uiso 0.441(14) 1 calc PR A 2
H30E H 0.9148 0.7189 1.0260 0.112 Uiso 0.441(14) 1 calc PR A 2
H30F H 0.9754 0.7286 0.9445 0.112 Uiso 0.441(14) 1 calc PR A 2
H1 H 1.044(18) 0.710(14) 0.795(8) 0.07(4) Uiso 1 1 d . . .
H2 H 0.792(14) 0.510(11) 0.784(6) 0.04(3) Uiso 1 1 d . . .
H3 H 0.997(14) 0.958(11) 0.850(6) 0.04(3) Uiso 1 1 d . . .
H4 H 0.364(10) 0.710(8) 0.721(5) 0.014(18) Uiso 1 1 d . . .
H5 H 1.004(16) 0.921(12) 0.698(7) 0.05(3) Uiso 1 1 d . . .

loop_
_atom_site_aniso_label
_atom_site_aniso_U_11
_atom_site_aniso_U_22
_atom_site_aniso_U_33
_atom_site_aniso_U_23
_atom_site_aniso_U_13
_atom_site_aniso_U_12
Ir1 0.01785(11) 0.02401(12) 0.02025(12) -0.00122(8) 0.00093(8) 0.00800(8)
Ru1 0.01050(17) 0.01405(17) 0.00849(16) -0.00110(12) 0.00066(12) 0.00129(13)
Ru2 0.0179(2) 0.0237(2) 0.01085(18) 0.00091(15) -0.00152(14) 0.00344(16)
B1 0.033(4) 0.038(4) 0.025(3) -0.003(3) -0.002(3) 0.025(3)
B2 0.040(5) 0.041(5) 0.036(4) 0.007(4) 0.003(4) 0.021(4)
B3 0.025(3) 0.034(4) 0.019(3) -0.005(3) -0.003(2) 0.009(3)
B4 0.017(3) 0.027(3) 0.014(2) -0.003(2) 0.001(2) 0.009(2)
B5 0.015(3) 0.024(3) 0.025(3) -0.004(2) 0.003(2) 0.005(2)
C1 0.020(7) 0.061(12) 0.023(7) -0.018(8) -0.008(5) 0.028(8)
C2 0.043(11) 0.022(6) 0.029(7) 0.000(5) -0.008(7) 0.015(7)
C3 0.022(6) 0.037(8) 0.012(6) -0.007(5) 0.003(5) 0.001(6)
C4 0.046(9) 0.030(7) 0.014(5) -0.002(5) 0.004(5) 0.028(7)
C5 0.033(8) 0.030(7) 0.011(5) -0.008(4) 0.002(5) 0.003(6)
C6 0.047(11) 0.13(2) 0.064(14) -0.038(15) -0.003(10) 0.064(15)
C7 0.16(4) 0.056(16) 0.10(3) 0.018(16) 0.01(2) 0.07(2)
C8 0.030(8) 0.051(10) 0.051(10) -0.020(8) 0.006(7) -0.016(7)
C9 0.071(13) 0.076(13) 0.023(7) -0.010(7) -0.015(7) 0.058(12)
C10 0.058(12) 0.048(10) 0.034(8) 0.009(7) 0.026(8) -0.002(8)
C1' 0.013(6) 0.023(6) 0.023(6) 0.001(5) -0.003(5) 0.000(5)
C2' 0.027(8) 0.052(11) 0.020(7) -0.004(7) -0.003(6) 0.025(8)
C3' 0.051(11) 0.035(9) 0.038(9) 0.009(7) 0.019(9) 0.031(10)
C4' 0.031(8) 0.028(7) 0.023(7) 0.002(5) 0.000(6) 0.010(6)
C5' 0.022(7) 0.019(6) 0.032(8) 0.001(5) 0.003(6) 0.006(5)
C6' 0.060(13) 0.023(8) 0.069(14) 0.001(8) 0.023(11) -0.011(8)
C7' 0.036(9) 0.090(17) 0.054(12) -0.047(12) -0.022(8) 0.043(11)
C8' 0.15(3) 0.053(12) 0.018(7) -0.002(7) -0.009(10) 0.063(15)
C9' 0.050(11) 0.043(10) 0.061(13) -0.018(9) 0.043(10) -0.013(8)
C10' 0.044(11) 0.053(12) 0.089(19) 0.008(12) 0.000(11) 0.032(10)
C11 0.030(3) 0.022(3) 0.031(3) 0.003(2) 0.009(3) 0.012(2)
C12 0.023(3) 0.019(2) 0.025(3) 0.002(2) -0.002(2) 0.009(2)
C13 0.030(3) 0.035(3) 0.028(3) 0.002(3) 0.005(2) 0.024(3)
C14 0.053(5) 0.040(4) 0.032(4) -0.020(3) -0.018(3) 0.032(4)
C15 0.024(3) 0.016(3) 0.062(5) -0.005(3) -0.002(3) 0.007(2)
C16 0.079(7) 0.047(5) 0.052(5) 0.029(4) 0.041(5) 0.037(5)
C17 0.039(4) 0.031(4) 0.047(5) -0.002(3) -0.020(4) 0.014(3)
C18 0.062(6) 0.073(7) 0.053(6) 0.026(5) 0.033(5) 0.053(6)
C19 0.116(11) 0.085(9) 0.053(6) -0.051(6) -0.052(7) 0.080(9)
C20 0.024(4) 0.021(4) 0.149(13) -0.010(5) -0.010(6) 0.000(3)
C21 0.057(11) 0.043(8) 0.014(6) 0.001(5) 0.002(6) 0.038(8)
C22 0.031(8) 0.059(13) 0.037(11) 0.010(9) 0.010(7) 0.031(10)
C23 0.030(7) 0.027(8) 0.048(9) 0.012(7) 0.010(6) 0.006(7)
C24 0.024(6) 0.028(7) 0.036(7) 0.016(6) 0.004(5) 0.009(5)
C25 0.048(7) 0.044(9) 0.015(4) 0.005(5) 0.002(4) 0.016(6)
C26 0.062(6) 0.054(6) 0.052(6) -0.001(4) 0.012(4) 0.027(4)
C27 0.030(5) 0.047(5) 0.039(5) 0.006(4) 0.007(4) 0.010(4)
C28 0.057(6) 0.049(6) 0.063(6) 0.002(4) 0.006(4) 0.018(4)
C29 0.045(5) 0.054(6) 0.049(6) 0.011(4) 0.000(4) 0.022(4)
C30 0.070(7) 0.067(7) 0.062(7) 0.000(5) 0.002(5) 0.018(5)
C21' 0.043(10) 0.025(8) 0.012(6) -0.001(5) 0.004(6) 0.000(7)
C22' 0.027(8) 0.039(10) 0.011(6) 0.012(6) 0.001(6) 0.012(7)
C23' 0.034(9) 0.022(8) 0.009(7) -0.005(6) 0.012(7) -0.021(7)
C24' 0.09(2) 0.014(8) 0.043(12) 0.016(8) 0.048(15) 0.018(13)
C25' 0.048(7) 0.044(9) 0.015(4) 0.005(5) 0.002(4) 0.016(6)
C26' 0.062(8) 0.059(8) 0.057(8) -0.003(5) 0.009(5) 0.017(5)
C27' 0.078(10) 0.080(10) 0.083(11) 0.004(5) 0.010(5) 0.030(6)
C28' 0.067(9) 0.065(9) 0.065(9) 0.003(5) 0.006(5) 0.016(5)
C29' 0.14(2) 0.13(2) 0.13(2) 0.005(5) 0.011(5) 0.048(9)
C30' 0.074(10) 0.078(10) 0.073(10) 0.006(5) 0.005(5) 0.028(5)

loop_
_atom_type_symbol
_atom_type_description
_atom_type_scat_dispersion_real
_atom_type_scat_dispersion_imag
_atom_type_scat_source
C C 0.0033 0.0016 'International Tables Vol C Tables 4.2.6.8 and 6.1.1.4'
H H 0.0000 0.0000 'International Tables Vol C Tables 4.2.6.8 and 6.1.1.4'
B B 0.0013 0.0007 'International Tables Vol C Tables 4.2.6.8 and 6.1.1.4'
Ru Ru -1.2594 0.8363 'International Tables Vol C Tables 4.2.6.8 and 6.1.1.4'
Ir Ir -1.4442 7.9887 'International Tables Vol C Tables 4.2.6.8 and 6.1.1.4'

loop_
_geom_angle_atom_site_label_1
_geom_angle_atom_site_label_2
_geom_angle_atom_site_label_3
_geom_angle
B4 Ir1 B5 98.8(3)
B4 Ir1 B3 99.2(3)
B5 Ir1 B3 51.1(3)
B4 Ir1 C11 125.2(2)
B5 Ir1 C11 102.8(2)
B3 Ir1 C11 133.2(2)
B4 Ir1 C12 98.1(2)
B5 Ir1 C12 134.8(2)
B3 Ir1 C12 160.2(2)
C11 Ir1 C12 35.69(13)
B4 Ir1 C15 159.7(2)
B5 Ir1 C15 97.5(2)
B3 Ir1 C15 100.5(2)
C11 Ir1 C15 38.24(12)
C12 Ir1 C15 61.71(8)
B4 Ir1 C14 132.1(2)
B5 Ir1 C14 127.4(2)
B3 Ir1 C14 100.7(2)
C11 Ir1 C14 61.96(7)
C12 Ir1 C14 60.18(7)
C15 Ir1 C14 38.01(14)
B4 Ir1 C13 100.8(2)
B5 Ir1 C13 159.5(2)
B3 Ir1 C13 130.3(2)
C11 Ir1 C13 60.48(7)
C12 Ir1 C13 35.63(11)
C15 Ir1 C13 62.10(7)
C14 Ir1 C13 36.13(14)
B4 Ir1 Ru1 49.92(18)
B5 Ir1 Ru1 50.6(2)
B3 Ir1 Ru1 78.3(2)
C11 Ir1 Ru1 117.43(7)
C12 Ir1 Ru1 120.64(7)
C15 Ir1 Ru1 140.25(9)
C14 Ir1 Ru1 177.96(10)
C13 Ir1 Ru1 145.65(9)
B4 Ir1 Ru2 50.32(19)
B5 Ir1 Ru2 78.3(2)
B3 Ir1 Ru2 50.8(2)
C11 Ir1 Ru2 175.47(8)
C12 Ir1 Ru2 141.43(8)
C15 Ir1 Ru2 146.23(10)
C14 Ir1 Ru2 120.90(9)
C13 Ir1 Ru2 119.32(8)
Ru1 Ir1 Ru2 59.85(2)
B2 Ru1 B4 94.5(3)
B2 Ru1 B5 93.0(4)
B4 Ru1 B5 97.2(3)
B2 Ru1 C1 95.5(4)
B4 Ru1 C1 154.1(3)
B5 Ru1 C1 106.0(3)
B2 Ru1 C2 80.1(4)
B4 Ru1 C2 122.2(3)
B5 Ru1 C2 140.2(3)
C1 Ru1 C2 37.33(14)
B2 Ru1 B1 46.7(4)
B4 Ru1 B1 99.5(3)
B5 Ru1 B1 46.3(3)
C1 Ru1 B1 104.8(3)
C2 Ru1 B1 115.2(3)
B2 Ru1 C5 132.5(3)
B4 Ru1 C5 128.6(3)
B5 Ru1 C5 99.2(3)
C1 Ru1 C5 36.97(13)
C2 Ru1 C5 61.5(2)
B1 Ru1 C5 126.4(3)
B2 Ru1 C5' 81.8(3)
B4 Ru1 C5' 144.4(2)
B5 Ru1 C5' 118.2(2)
C1 Ru1 C5' 18.0(3)
C2 Ru1 C5' 22.2(2)
B1 Ru1 C5' 103.2(2)
C5 Ru1 C5' 52.0(2)
B2 Ru1 C3 104.3(4)
B4 Ru1 C3 93.1(3)
B5 Ru1 C3 159.1(3)
C1 Ru1 C3 61.2(2)
C2 Ru1 C3 36.49(13)
B1 Ru1 C3 148.9(3)
C5 Ru1 C3 60.39(19)
C5' Ru1 C3 54.4(2)
B2 Ru1 C4' 112.9(3)
B4 Ru1 C4' 148.0(2)
B5 Ru1 C4' 97.4(2)
C1 Ru1 C4' 18.6(2)
C2 Ru1 C4' 51.9(2)
B1 Ru1 C4' 111.1(3)
C5 Ru1 C4' 20.3(2)
C5' Ru1 C4' 36.05(6)
C3 Ru1 C4' 65.2(2)
B2 Ru1 C1' 86.0(3)
B4 Ru1 C1' 108.7(2)
B5 Ru1 C1' 154.0(2)
C1 Ru1 C1' 48.5(2)
C2 Ru1 C1' 14.6(2)
B1 Ru1 C1' 126.6(3)
C5 Ru1 C1' 64.0(2)
C5' Ru1 C1' 35.90(6)
C3 Ru1 C1' 23.1(2)
C4' Ru1 C1' 59.69(10)
B2 Ru1 C4 138.9(4)
B4 Ru1 C4 96.6(2)
B5 Ru1 C4 124.4(3)
C1 Ru1 C4 60.87(19)
C2 Ru1 C4 60.57(19)
B1 Ru1 C4 162.4(3)
C5 Ru1 C4 36.01(12)
C5' Ru1 C4 66.5(2)
C3 Ru1 C4 35.76(12)
C4' Ru1 C4 52.0(2)
C1' Ru1 C4 53.0(2)
B2 Ru2 B4 93.4(3)
B2 Ru2 B3 92.3(4)
B4 Ru2 B3 97.3(3)
B2 Ru2 C24' 82.4(4)
B4 Ru2 C24' 123.4(4)
B3 Ru2 C24' 139.2(4)
B2 Ru2 C25' 99.1(4)
B4 Ru2 C25' 154.6(4)
B3 Ru2 C25' 104.2(4)
C24' Ru2 C25' 38.2(2)
B2 Ru2 C25 120.4(3)
B4 Ru2 C25 140.3(3)
B3 Ru2 C25 101.2(3)
C24' Ru2 C25 50.6(3)
C25' Ru2 C25 21.3(3)
B2 Ru2 C23' 105.9(4)
B4 Ru2 C23' 92.4(4)
B3 Ru2 C23' 158.9(3)
C24' Ru2 C23' 37.7(2)
C25' Ru2 C23' 63.0(3)
C25 Ru2 C23' 60.5(3)
B2 Ru2 C21' 136.6(4)
B4 Ru2 C21' 126.7(3)
B3 Ru2 C21' 97.5(3)
C24' Ru2 C21' 62.9(3)
C25' Ru2 C21' 37.5(2)
C25 Ru2 C21' 16.3(3)
C23' Ru2 C21' 61.9(3)
B2 Ru2 B1 46.3(4)
B4 Ru2 B1 98.3(3)
B3 Ru2 B1 46.0(3)
C24' Ru2 B1 116.5(4)
C25' Ru2 B1 106.4(4)
C25 Ru2 B1 119.7(3)
C23' Ru2 B1 150.5(4)
C21' Ru2 B1 127.7(4)
B2 Ru2 C21 140.1(3)
B4 Ru2 C21 103.9(3)
B3 Ru2 C21 120.1(3)
C24' Ru2 C21 57.9(4)
C25' Ru2 C21 53.3(4)
C25 Ru2 C21 36.75(15)
C23' Ru2 C21 38.9(4)
C21' Ru2 C21 28.2(4)
B1 Ru2 C21 155.7(3)
B2 Ru2 C22' 142.1(4)
B4 Ru2 C22' 94.6(3)
B3 Ru2 C22' 123.2(3)
C24' Ru2 C22' 62.4(3)
C25' Ru2 C22' 62.2(3)
C25 Ru2 C22' 46.1(3)
C23' Ru2 C22' 36.8(2)
C21' Ru2 C22' 36.7(2)
B1 Ru2 C22' 164.2(3)
C21 Ru2 C22' 9.4(3)
B2 Ru2 C24 85.5(3)
B4 Ru2 C24 146.7(3)
B3 Ru2 C24 116.1(3)
C24' Ru2 C24 23.4(4)
C25' Ru2 C24 17.6(3)
C25 Ru2 C24 36.54(14)
C23' Ru2 C24 56.4(4)
C21' Ru2 C24 52.3(3)
B1 Ru2 C24 104.7(3)
C21 Ru2 C24 60.4(2)
C22' Ru2 C24 68.0(3)
B2 B1 B5 126.2(6)
B2 B1 B3 126.5(7)
B5 B1 B3 64.7(5)
B2 B1 Ru1 62.3(4)
B5 B1 Ru1 63.9(3)
B3 B1 Ru1 102.6(4)
B2 B1 Ru2 62.4(4)
B5 B1 Ru2 101.7(4)
B3 B1 Ru2 64.2(4)
Ru1 B1 Ru2 74.6(3)
B2 B1 H1 93(6)
B5 B1 H1 125(6)
B3 B1 H1 124(6)
Ru1 B1 H1 132(6)
Ru2 B1 H1 132(6)
B1 B2 Ru1 71.0(4)
B1 B2 Ru2 71.3(5)
Ru1 B2 Ru2 80.7(3)
B1 B2 H2 125(6)
Ru1 B2 H2 136(6)
Ru2 B2 H2 142(6)
B1 B3 B5 57.6(4)
B1 B3 Ir1 103.3(4)
B5 B3 Ir1 63.6(3)
B1 B3 Ru2 69.8(4)
B5 B3 Ru2 101.3(4)
Ir1 B3 Ru2 78.6(3)
B1 B3 H3 121(6)
B5 B3 H3 120(6)
Ir1 B3 H3 130(6)
Ru2 B3 H3 136(6)
Ir1 B4 Ru1 81.2(2)
Ir1 B4 Ru2 81.1(2)
Ru1 B4 Ru2 79.9(2)
Ir1 B4 H4 131(4)
Ru1 B4 H4 129(4)
Ru2 B4 H4 135(4)
B1 B5 B3 57.8(5)
B1 B5 Ir1 104.7(4)
B3 B5 Ir1 65.2(3)
B1 B5 Ru1 69.8(4)
B3 B5 Ru1 102.2(4)
Ir1 B5 Ru1 79.3(2)
B1 B5 H5 124(8)
B3 B5 H5 119(8)
Ir1 B5 H5 125(8)
Ru1 B5 H5 137(8)
C5 C1 C2 108.0
C5 C1 C6 126.0
C2 C1 C6 126.0
C5 C1 Ru1 73.8(2)
C2 C1 Ru1 72.2(2)
C6 C1 Ru1 119.9(2)
C3 C2 C1 108.0
C3 C2 C7 126.0
C1 C2 C7 126.0
C3 C2 Ru1 74.5(2)
C1 C2 Ru1 70.5(2)
C7 C2 Ru1 120.7(2)
C2 C3 C4 108.0
C2 C3 C8 126.0
C4 C3 C8 126.0
C2 C3 Ru1 69.0(2)
C4 C3 Ru1 73.0(2)
C8 C3 Ru1 123.6(2)
C5 C4 C3 108.0
C5 C4 C9 126.0
C3 C4 C9 126.0
C5 C4 Ru1 69.8(2)
C3 C4 Ru1 71.3(2)
C9 C4 Ru1 124.5(2)
C1 C5 C4 108.0
C1 C5 C10 126.0
C4 C5 C10 126.0
C1 C5 Ru1 69.3(2)
C4 C5 Ru1 74.2(2)
C10 C5 Ru1 122.2(2)
C1 C6 H6A 109.5
C1 C6 H6B 109.5
H6A C6 H6B 109.5
C1 C6 H6C 109.5
H6A C6 H6C 109.5
H6B C6 H6C 109.5
C2 C7 H7A 109.5
C2 C7 H7B 109.5
H7A C7 H7B 109.5
C2 C7 H7C 109.5
H7A C7 H7C 109.5
H7B C7 H7C 109.5
C3 C8 H8A 109.5
C3 C8 H8B 109.5
H8A C8 H8B 109.5
C3 C8 H8C 109.5
H8A C8 H8C 109.5
H8B C8 H8C 109.5
C4 C9 H9A 109.5
C4 C9 H9B 109.5
H9A C9 H9B 109.5
C4 C9 H9C 109.5
H9A C9 H9C 109.5
H9B C9 H9C 109.5
C5 C10 H10A 109.5
C5 C10 H10B 109.5
H10A C10 H10B 109.5
C5 C10 H10C 109.5
H10A C10 H10C 109.5
H10B C10 H10C 109.5
C5' C1' C2' 108.0
C5' C1' C6' 126.0
C2' C1' C6' 126.0
C5' C1' Ru1 71.00(11)
C2' C1' Ru1 73.31(11)
C6' C1' Ru1 121.41(11)
C3' C2' C1' 108.0
C3' C2' C7' 126.0
C1' C2' C7' 126.0
C3' C2' Ru1 71.93(11)
C1' C2' Ru1 71.22(10)
C7' C2' Ru1 122.51(10)
C4' C3' C2' 108.0
C4' C3' C8' 126.0
C2' C3' C8' 126.0
C4' C3' Ru1 70.87(10)
C2' C3' Ru1 72.73(11)
C8' C3' Ru1 122.10(9)
C3' C4' C5' 108.0
C3' C4' C9' 126.0
C5' C4' C9' 126.0
C3' C4' Ru1 73.45(11)
C5' C4' Ru1 71.57(10)
C9' C4' Ru1 120.74(11)
C1' C5' C4' 108.0
C1' C5' C10' 126.0
C4' C5' C10' 126.0
C1' C5' Ru1 73.10(11)
C4' C5' Ru1 72.38(11)
C10' C5' Ru1 120.32(11)
C1' C6' H6'1 109.5
C1' C6' H6'2 109.5
H6'1 C6' H6'2 109.5
C1' C6' H6'3 109.5
H6'1 C6' H6'3 109.5
H6'2 C6' H6'3 109.5
C2' C7' H7'1 109.5
C2' C7' H7'2 109.5
H7'1 C7' H7'2 109.5
C2' C7' H7'3 109.5
H7'1 C7' H7'3 109.5
H7'2 C7' H7'3 109.5
C3' C8' H8'1 109.5
C3' C8' H8'2 109.5
H8'1 C8' H8'2 109.5
C3' C8' H8'3 109.5
H8'1 C8' H8'3 109.5
H8'2 C8' H8'3 109.5
C4' C9' H9'1 109.5
C4' C9' H9'2 109.5
H9'1 C9' H9'2 109.5
C4' C9' H9'3 109.5
H9'1 C9' H9'3 109.5
H9'2 C9' H9'3 109.5
C5' C10' H10D 109.5
C5' C10' H10E 109.5
H10D C10' H10E 109.5
C5' C10' H10F 109.5
H10D C10' H10F 109.5
H10E C10' H10F 109.5
C12 C11 C15 110.0
C12 C11 C16 125.5
C15 C11 C16 123.4
C12 C11 Ir1 74.54(9)
C15 C11 Ir1 73.17(17)
C16 C11 Ir1 128.6(2)
C11 C12 C13 110.0
C11 C12 C17 127.3
C13 C12 C17 122.3
C11 C12 Ir1 69.76(9)
C13 C12 Ir1 73.26(19)
C17 C12 Ir1 128.8(2)
C12 C13 C14 108.3
C12 C13 C18 123.6
C14 C13 C18 127.1
C12 C13 Ir1 71.1(2)
C14 C13 Ir1 71.5(2)
C18 C13 Ir1 132.5(2)
C13 C14 C19 133.5
C13 C14 C15 108.4
C19 C14 C15 118.0
C13 C14 Ir1 72.38(18)
C19 C14 Ir1 125.4(3)
C15 C14 Ir1 70.46(9)
C20 C15 C11 128.5
C20 C15 C14 128.2
C11 C15 C14 103.2
C20 C15 Ir1 124.9(3)
C11 C15 Ir1 68.61(8)
C14 C15 Ir1 71.54(18)
C11 C16 H16A 109.5
C11 C16 H16B 109.5
H16A C16 H16B 109.5
C11 C16 H16C 109.5
H16A C16 H16C 109.5
H16B C16 H16C 109.5
C12 C17 H17A 109.5
C12 C17 H17B 109.5
H17A C17 H17B 109.5
C12 C17 H17C 109.5
H17A C17 H17C 109.5
H17B C17 H17C 109.5
C13 C18 H18A 109.5
C13 C18 H18B 109.5
H18A C18 H18B 109.5
C13 C18 H18C 109.5
H18A C18 H18C 109.5
H18B C18 H18C 109.5
C14 C19 H19A 109.5
C14 C19 H19B 109.5
H19A C19 H19B 109.5
C14 C19 H19C 109.5
H19A C19 H19C 109.5
H19B C19 H19C 109.5
C15 C20 H20A 109.5
C15 C20 H20B 109.5
H20A C20 H20B 109.5
C15 C20 H20C 109.5
H20A C20 H20C 109.5
H20B C20 H20C 109.5
C25 C21 C22 108.0
C25 C21 C26 126.0
C22 C21 C26 126.0
C25 C21 Ru2 69.9(2)
C22 C21 Ru2 75.8(3)
C26 C21 Ru2 120.1(2)
C23 C22 C21 108.0
C23 C22 C27 126.0
C21 C22 C27 126.0
C23 C22 Ru2 73.1(2)
C21 C22 Ru2 68.7(3)
C27 C22 Ru2 123.8(2)
C22 C23 C24 108.0
C22 C23 C28 126.0
C24 C23 C28 126.0
C22 C23 Ru2 72.1(2)
C24 C23 Ru2 69.2(2)
C28 C23 Ru2 124.4(3)
C23 C24 C25 108.0
C23 C24 C29 126.0
C25 C24 C29 126.0
C23 C24 Ru2 75.5(3)
C25 C24 Ru2 69.1(3)
C29 C24 Ru2 121.0(2)
C21 C25 C24 108.0
C21 C25 C30 126.0
C24 C25 C30 126.0
C21 C25 Ru2 73.3(3)
C24 C25 Ru2 74.3(3)
C30 C25 Ru2 118.3(3)
C21 C26 H26A 109.5
C21 C26 H26B 109.5
H26A C26 H26B 109.5
C21 C26 H26C 109.5
H26A C26 H26C 109.5
H26B C26 H26C 109.5
C22 C27 H27A 109.5
C22 C27 H27B 109.5
H27A C27 H27B 109.5
C22 C27 H27C 109.5
H27A C27 H27C 109.5
H27B C27 H27C 109.5
C23 C28 H28A 109.5
C23 C28 H28B 109.5
H28A C28 H28B 109.5
C23 C28 H28C 109.5
H28A C28 H28C 109.5
H28B C28 H28C 109.5
C24 C29 H29A 109.5
C24 C29 H29B 109.5
H29A C29 H29B 109.5
C24 C29 H29C 109.5
H29A C29 H29C 109.5
H29B C29 H29C 109.5
C25 C30 H30A 109.5
C25 C30 H30B 109.5
H30A C30 H30B 109.5
C25 C30 H30C 109.5
H30A C30 H30C 109.5
H30B C30 H30C 109.5
C25' C21' C22' 108.0
C25' C21' C26' 126.0
C22' C21' C26' 126.0
C25' C21' Ru2 68.7(4)
C22' C21' Ru2 72.9(4)
C26' C21' Ru2 124.0(4)
C23' C22' C21' 108.0
C23' C22' C27' 126.0
C21' C22' C27' 126.0
C23' C22' Ru2 69.9(4)
C21' C22' Ru2 70.4(3)
C27' C22' Ru2 125.3(4)
C22' C23' C24' 108.0
C22' C23' C28' 126.0
C24' C23' C28' 126.0
C22' C23' Ru2 73.3(4)
C24' C23' Ru2 68.7(4)
C28' C23' Ru2 123.5(3)
C23' C24' C25' 108.0
C23' C24' C29' 126.0
C25' C24' C29' 126.0
C23' C24' Ru2 73.5(4)
C25' C24' Ru2 71.2(3)
C29' C24' Ru2 121.0(4)
C21' C25' C24' 108.0
C21' C25' C30' 126.0
C24' C25' C30' 126.0
C21' C25' Ru2 73.8(4)
C24' C25' Ru2 70.6(4)
C30' C25' Ru2 121.3(4)
C21' C26' H26D 109.5
C21' C26' H26E 109.5
H26D C26' H26E 109.5
C21' C26' H26F 109.5
H26D C26' H26F 109.5
H26E C26' H26F 109.5
C22' C27' H27D 109.5
C22' C27' H27E 109.5
H27D C27' H27E 109.5
C22' C27' H27F 109.5
H27D C27' H27F 109.5
H27E C27' H27F 109.5
C23' C28' H28D 109.5
C23' C28' H28E 109.5
H28D C28' H28E 109.5
C23' C28' H28F 109.5
H28D C28' H28F 109.5
H28E C28' H28F 109.5
C24' C29' H29D 109.5
C24' C29' H29E 109.5
H29D C29' H29E 109.5
C24' C29' H29F 109.5
H29D C29' H29F 109.5
H29E C29' H29F 109.5
C25' C30' H30D 109.5
C25' C30' H30E 109.5
H30D C30' H30E 109.5
C25' C30' H30F 109.5
H30D C30' H30F 109.5
H30E C30' H30F 109.5

loop_
_geom_bond_atom_site_label_1
_geom_bond_atom_site_label_2
_geom_bond_distance
Ir1 B4 2.071(7)
Ir1 B5 2.120(7)
Ir1 B3 2.148(8)
Ir1 C11 2.210(3)
Ir1 C12 2.270(3)
Ir1 C15 2.271(3)
Ir1 C14 2.286(3)
Ir1 C13 2.297(3)
Ir1 Ru1 2.7165(8)
Ir1 Ru2 2.7281(10)
Ru1 B2 2.089(10)
Ru1 B4 2.103(7)
Ru1 B5 2.137(7)
Ru1 C1 2.207(7)
Ru1 C2 2.228(8)
Ru1 B1 2.232(8)
Ru1 C5 2.266(6)
Ru1 C5' 2.294(5)
Ru1 C3 2.300(7)
Ru1 C4' 2.304(5)
Ru1 C1' 2.321(5)
Ru1 C4 2.323(6)
Ru2 B2 2.105(10)
Ru2 B4 2.125(7)
Ru2 B3 2.158(9)
Ru2 C24' 2.175(11)
Ru2 C25' 2.183(10)
Ru2 C25 2.229(8)
Ru2 C23' 2.239(11)
Ru2 C21' 2.250(10)
Ru2 B1 2.250(9)
Ru2 C21 2.274(8)
Ru2 C22' 2.284(12)
Ru2 C24 2.297(7)
B1 B2 1.718(15)
B1 B5 1.720(12)
B1 B3 1.724(12)
B1 H1 1.37(14)
B2 H2 1.07(11)
B3 B5 1.841(11)
B3 H3 1.07(11)
B4 H4 1.26(8)
B5 H5 0.87(13)
C1 C5 1.419(4)
C1 C2 1.420(4)
C1 C6 1.509(4)
C2 C3 1.419(4)
C2 C7 1.509(4)
C3 C4 1.419(4)
C3 C8 1.509(4)
C4 C5 1.419(4)
C4 C9 1.509(4)
C5 C10 1.509(4)
C6 H6A 0.9800
C6 H6B 0.9800
C6 H6C 0.9800
C7 H7A 0.9800
C7 H7B 0.9800
C7 H7C 0.9800
C8 H8A 0.9800
C8 H8B 0.9800
C8 H8C 0.9800
C9 H9A 0.9800
C9 H9B 0.9800
C9 H9C 0.9800
C10 H10A 0.9800
C10 H10B 0.9800
C10 H10C 0.9800
C1' C5' 1.4225(12)
C1' C2' 1.4227(11)
C1' C6' 1.5124(13)
C2' C3' 1.4226(12)
C2' C7' 1.5122(12)
C3' C4' 1.4226(11)
C3' C8' 1.5121(12)
C4' C5' 1.4228(12)
C4' C9' 1.5123(13)
C5' C10' 1.5124(12)
C6' H6'1 0.9800
C6' H6'2 0.9800
C6' H6'3 0.9800
C7' H7'1 0.9800
C7' H7'2 0.9800
C7' H7'3 0.9800
C8' H8'1 0.9800
C8' H8'2 0.9800
C8' H8'3 0.9800
C9' H9'1 0.9800
C9' H9'2 0.9800
C9' H9'3 0.9800
C10' H10D 0.9800
C10' H10E 0.9800
C10' H10F 0.9800
C11 C12 1.3743
C11 C15 1.4682
C11 C16 1.5753
C12 C13 1.3975
C12 C17 1.5119
C13 C14 1.4207
C13 C18 1.5117
C14 C19 1.4724
C14 C15 1.4847
C15 C20 1.4542
C16 H16A 0.9800
C16 H16B 0.9800
C16 H16C 0.9800
C17 H17A 0.9800
C17 H17B 0.9800
C17 H17C 0.9800
C18 H18A 0.9800
C18 H18B 0.9800
C18 H18C 0.9800
C19 H19A 0.9800
C19 H19B 0.9800
C19 H19C 0.9800
C20 H20A 0.9800
C20 H20B 0.9800
C20 H20C 0.9800
C21 C25 1.420
C21 C22 1.420
C21 C26 1.510
C22 C23 1.420
C22 C27 1.510
C23 C24 1.420
C23 C28 1.509
C24 C25 1.420
C24 C29 1.509
C25 C30 1.509
C26 H26A 0.9800
C26 H26B 0.9800
C26 H26C 0.9800
C27 H27A 0.9800
C27 H27B 0.9800
C27 H27C 0.9800
C28 H28A 0.9800
C28 H28B 0.9800
C28 H28C 0.9800
C29 H29A 0.9800
C29 H29B 0.9800
C29 H29C 0.9800
C30 H30A 0.9800
C30 H30B 0.9800
C30 H30C 0.9800
C21' C25' 1.428
C21' C22' 1.428
C21' C26' 1.518
C22' C23' 1.428
C22' C27' 1.518
C23' C24' 1.428
C23' C28' 1.518
C24' C25' 1.428
C24' C29' 1.518
C25' C30' 1.518
C26' H26D 0.9800
C26' H26E 0.9800
C26' H26F 0.9800
C27' H27D 0.9800
C27' H27E 0.9800
C27' H27F 0.9800
C28' H28D 0.9800
C28' H28E 0.9800
C28' H28F 0.9800
C29' H29D 0.9800
C29' H29E 0.9800
C29' H29F 0.9800
C30' H30D 0.9800
C30' H30E 0.9800
C30' H30F 0.9800
